data_4025800
loop_
_publ_author_name
'Arnaud Rives'
'Sonia Ladeira'
'Thierry Levade'
'Nathalie Andrieu-Abadie'
'Yves G\'enisson'

_publ_section_title
;
 Synthesis of Cytotoxic Aza Analogues of Jaspine B
;
_journal_name_full 'Journal of Organic Chemistry'
_journal_page_first 7920
_journal_page_last 7923
_journal_paper_doi 10.1021/jo1014239
_journal_volume 75
_journal_year 2010
_chemical_absolute_configuration syn
_chemical_compound_source 'synthesis as described'
_chemical_formula_moiety 'C26 H42 N4 O3'
_chemical_formula_sum 'C26 H42 N4 O3'
_chemical_formula_weight 458.64
_chemical_name_systematic
;

 ?

;
_space_group_IT_number 4
_symmetry_cell_setting monoclinic
_symmetry_Int_Tables_number 4
_symmetry_space_group_name_Hall 'P 2yb'
_symmetry_space_group_name_H-M 'P 1 21 1'
_atom_sites_solution_hydrogens geom
_atom_sites_solution_primary direct
_atom_sites_solution_secondary difmap
_cell_angle_alpha 90
_cell_angle_beta 91.052(2)
_cell_angle_gamma 90
_cell_formula_units_Z 2
_cell_length_a 5.8322(2)
_cell_length_b 8.7537(3)
_cell_length_c 25.9759(8)
_cell_measurement_reflns_used 3395
_cell_measurement_temperature 193(2)
_cell_measurement_theta_max 21.64
_cell_measurement_theta_min 2.46
_cell_measurement_wavelength 0.71073
_cell_volume 1325.93(8)
_computing_cell_refinement 'Bruker SMART'
_computing_data_collection 'Bruker SMART'
_computing_data_reduction 'Bruker SAINT'
_computing_molecular_graphics 'Ortep-3 for Windows (Farrugia, 1997)'
_computing_publication_material 'WinGX publication routines (Farrugia, 1999)'
_computing_structure_refinement 'SHELXL-97 (Sheldrick, 1997)'
_computing_structure_solution 'SHELXS-97 (Sheldrick, 1990)'
_diffrn_ambient_temperature 193(2)
_diffrn_measured_fraction_theta_full 0.831
_diffrn_measured_fraction_theta_max 0.831
_diffrn_measurement_device_type 'CCD area detector'
_diffrn_measurement_method 'phi and omega scans'
_diffrn_radiation_monochromator graphite
_diffrn_radiation_probe x-ray
_diffrn_radiation_source 'fine-focus sealed tube'
_diffrn_radiation_type MoK\a
_diffrn_radiation_wavelength 0.71073
_diffrn_reflns_av_R_equivalents 0.0367
_diffrn_reflns_av_unetI/netI 0.0889
_diffrn_reflns_limit_h_max 7
_diffrn_reflns_limit_h_min -7
_diffrn_reflns_limit_k_max 10
_diffrn_reflns_limit_k_min -10
_diffrn_reflns_limit_l_max 31
_diffrn_reflns_limit_l_min -31
_diffrn_reflns_number 3724
_diffrn_reflns_theta_full 25.5
_diffrn_reflns_theta_max 25.5
_diffrn_reflns_theta_min 1.57
_exptl_absorpt_coefficient_mu 0.076
_exptl_absorpt_correction_T_max 0.996
_exptl_absorpt_correction_T_min 0.962
_exptl_absorpt_correction_type multi-scan
_exptl_absorpt_process_details 'SADABS (Bruker-AXS)'
_exptl_crystal_colour colourless
_exptl_crystal_density_diffrn 1.149
_exptl_crystal_density_method 'not measured'
_exptl_crystal_description plate
_exptl_crystal_F_000 500
_exptl_crystal_size_max 0.4
_exptl_crystal_size_mid 0.2
_exptl_crystal_size_min 0.06
_refine_diff_density_max 0.16
_refine_diff_density_min -0.206
_refine_diff_density_rms 0.041
_refine_ls_extinction_method none
_refine_ls_goodness_of_fit_ref 1.029
_refine_ls_hydrogen_treatment mixed
_refine_ls_matrix_type full
_refine_ls_number_parameters 302
_refine_ls_number_reflns 3196
_refine_ls_number_restraints 2
_refine_ls_restrained_S_all 1.029
_refine_ls_R_factor_all 0.0852
_refine_ls_R_factor_gt 0.0516
_refine_ls_shift/su_max 0.002
_refine_ls_shift/su_mean 0
_refine_ls_structure_factor_coef Fsqd
_refine_ls_weighting_details 'calc w=1/[\s^2^(Fo^2^)+(0.0436P)^2^+0.0000P] where P=(Fo^2^+2Fc^2^)/3'
_refine_ls_weighting_scheme calc
_refine_ls_wR_factor_gt 0.102
_refine_ls_wR_factor_ref 0.1215
_reflns_number_gt 2153
_reflns_number_total 3196
_reflns_threshold_expression >2sigma(I)
_cod_data_source_file jo1014239_si_001_1.cif
_cod_data_source_block ent-17
_cod_original_sg_symbol_H-M 'P 21'
_cod_database_code 4025800

loop_
_symmetry_equiv_pos_as_xyz
'x, y, z'
'-x, y+1/2, -z'

loop_
_atom_site_label
_atom_site_type_symbol
_atom_site_fract_x
_atom_site_fract_y
_atom_site_fract_z
_atom_site_U_iso_or_equiv
_atom_site_adp_type
_atom_site_occupancy
_atom_site_symmetry_multiplicity
_atom_site_calc_flag
_atom_site_refinement_flags
_atom_site_disorder_assembly
_atom_site_disorder_group
C1 C -0.0765(8) 0.4504(7) 0.99562(16) 0.0401(14) Uani 1 1 d . . .
H1A H -0.1181 0.3428 0.9884 0.048 Uiso 1 1 calc R . .
H1B H 0.0542 0.4778 0.9736 0.048 Uiso 1 1 calc R . .
C2 C -0.2792(8) 0.5528(6) 0.98252(16) 0.0323(12) Uani 1 1 d . . .
H2 H -0.2403 0.6612 0.9912 0.039 Uiso 1 1 calc R . .
C3 C -0.3597(7) 0.5423(5) 0.92639(15) 0.0264(11) Uani 1 1 d . . .
H3 H -0.3874 0.4325 0.9177 0.032 Uiso 1 1 calc R . .
C4 C -0.1923(7) 0.6094(5) 0.88735(15) 0.0236(11) Uani 1 1 d . . .
H4 H -0.052 0.6485 0.9057 0.028 Uiso 1 1 calc R . .
C5 C -0.5415(8) 0.7450(6) 0.88731(16) 0.0271(11) Uani 1 1 d . . .
C6 C -0.2411(8) 0.8608(5) 0.83552(16) 0.0315(12) Uani 1 1 d . . .
H6A H -0.0889 0.8916 0.8495 0.038 Uiso 1 1 calc R . .
H6B H -0.344 0.9503 0.838 0.038 Uiso 1 1 calc R . .
C7 C -0.2167(8) 0.8192(5) 0.77889(17) 0.0275(11) Uani 1 1 d . . .
C8 C -0.0167(8) 0.8549(6) 0.75468(17) 0.0352(12) Uani 1 1 d . . .
H8 H 0.1057 0.9035 0.7729 0.042 Uiso 1 1 calc R . .
C9 C 0.0032(9) 0.8185(6) 0.7027(2) 0.0484(15) Uani 1 1 d . . .
H9 H 0.1408 0.8424 0.6854 0.058 Uiso 1 1 calc R . .
C10 C -0.1729(10) 0.7490(7) 0.6763(2) 0.0577(16) Uani 1 1 d . . .
H10 H -0.1577 0.727 0.6407 0.069 Uiso 1 1 calc R . .
C11 C -0.3726(10) 0.7104(6) 0.70086(19) 0.0514(16) Uani 1 1 d . . .
H11 H -0.4925 0.6588 0.6827 0.062 Uiso 1 1 calc R . .
C12 C -0.3961(8) 0.7483(6) 0.75265(17) 0.0352(12) Uani 1 1 d . . .
H12 H -0.5344 0.7257 0.7698 0.042 Uiso 1 1 calc R . .
C13 C -0.1244(8) 0.4994(6) 0.84484(16) 0.0347(12) Uani 1 1 d . . .
H13A H -0.0402 0.5573 0.8185 0.042 Uiso 1 1 calc R . .
H13B H -0.2659 0.459 0.8282 0.042 Uiso 1 1 calc R . .
C14 C 0.0241(9) 0.3644(5) 0.86244(17) 0.0371(13) Uani 1 1 d . . .
H14A H -0.0588 0.3068 0.8891 0.044 Uiso 1 1 calc R . .
H14B H 0.1672 0.4043 0.8785 0.044 Uiso 1 1 calc R . .
C15 C 0.0866(8) 0.2548(6) 0.81902(18) 0.0421(13) Uani 1 1 d . . .
H15A H -0.056 0.2171 0.8021 0.05 Uiso 1 1 calc R . .
H15B H 0.1686 0.1657 0.8339 0.05 Uiso 1 1 calc R . .
C16 C 0.2371(9) 0.3297(6) 0.77853(19) 0.0484(15) Uani 1 1 d . . .
H16A H 0.1416 0.4004 0.7575 0.058 Uiso 1 1 calc R . .
H16B H 0.3573 0.3911 0.7963 0.058 Uiso 1 1 calc R . .
C17 C 0.3503(9) 0.2173(6) 0.7434(2) 0.0514(15) Uani 1 1 d . . .
H17A H 0.23 0.1588 0.7246 0.062 Uiso 1 1 calc R . .
H17B H 0.4408 0.1441 0.7645 0.062 Uiso 1 1 calc R . .
C18 C 0.5077(9) 0.2918(6) 0.70431(18) 0.0513(16) Uani 1 1 d . . .
H18A H 0.4138 0.3605 0.6822 0.062 Uiso 1 1 calc R . .
H18B H 0.6201 0.3561 0.7233 0.062 Uiso 1 1 calc R . .
C19 C 0.6385(10) 0.1846(7) 0.66975(19) 0.0558(16) Uani 1 1 d . . .
H19A H 0.5272 0.1237 0.6491 0.067 Uiso 1 1 calc R . .
H19B H 0.7286 0.1129 0.6916 0.067 Uiso 1 1 calc R . .
C20 C 0.8006(10) 0.2653(6) 0.63326(18) 0.0569(16) Uani 1 1 d . . .
H20A H 0.9105 0.3266 0.6542 0.068 Uiso 1 1 calc R . .
H20B H 0.7094 0.3374 0.6118 0.068 Uiso 1 1 calc R . .
C21 C 0.9372(10) 0.1626(7) 0.5974(2) 0.0604(16) Uani 1 1 d . . .
H21A H 1.0282 0.0897 0.6186 0.072 Uiso 1 1 calc R . .
H21B H 0.8284 0.1025 0.5759 0.072 Uiso 1 1 calc R . .
C22 C 1.0964(10) 0.2479(7) 0.56282(18) 0.0565(16) Uani 1 1 d . . .
H22A H 1.205 0.3077 0.5845 0.068 Uiso 1 1 calc R . .
H22B H 1.005 0.3214 0.542 0.068 Uiso 1 1 calc R . .
C23 C 1.2324(10) 0.1492(6) 0.5269(2) 0.0629(17) Uani 1 1 d . . .
H23A H 1.3221 0.0749 0.5478 0.075 Uiso 1 1 calc R . .
H23B H 1.1235 0.0902 0.505 0.075 Uiso 1 1 calc R . .
C24 C 1.3935(9) 0.2325(7) 0.49257(19) 0.0579(16) Uani 1 1 d . . .
H24A H 1.5008 0.2925 0.5145 0.069 Uiso 1 1 calc R . .
H24B H 1.3033 0.3058 0.4714 0.069 Uiso 1 1 calc R . .
C25 C 1.5318(10) 0.1355(7) 0.4571(2) 0.0693(19) Uani 1 1 d . . .
H25A H 1.4248 0.0792 0.434 0.083 Uiso 1 1 calc R . .
H25B H 1.6167 0.059 0.4781 0.083 Uiso 1 1 calc R . .
C26 C 1.7006(10) 0.2200(7) 0.4246(2) 0.0700(19) Uani 1 1 d . . .
H26A H 1.6191 0.2957 0.4034 0.105 Uiso 1 1 calc R . .
H26B H 1.7796 0.1475 0.4024 0.105 Uiso 1 1 calc R . .
H26C H 1.8131 0.2719 0.447 0.105 Uiso 1 1 calc R . .
N1 N -0.4767(7) 0.5009(5) 1.01421(14) 0.0381(11) Uani 1 1 d . . .
N2 N -0.5154(7) 0.5829(5) 1.05189(17) 0.0371(11) Uani 1 1 d . . .
N3 N -0.5594(8) 0.6505(5) 1.08774(18) 0.0567(14) Uani 1 1 d . . .
N4 N -0.3309(6) 0.7387(4) 0.86769(12) 0.0262(9) Uani 1 1 d . . .
O1 O -0.0095(6) 0.4654(5) 1.04847(13) 0.0598(12) Uani 1 1 d D . .
H100 H -0.132(5) 0.425(6) 1.0597(18) 0.072 Uiso 1 1 d D . .
O2 O -0.5738(5) 0.6249(4) 0.92044(11) 0.0327(8) Uani 1 1 d . . .
O3 O -0.6949(5) 0.8359(3) 0.87815(11) 0.0330(8) Uani 1 1 d . . .

loop_
_atom_site_aniso_label
_atom_site_aniso_U_11
_atom_site_aniso_U_22
_atom_site_aniso_U_33
_atom_site_aniso_U_23
_atom_site_aniso_U_13
_atom_site_aniso_U_12
C1 0.033(3) 0.060(4) 0.027(3) 0.009(3) -0.001(2) 0.007(3)
C2 0.034(3) 0.037(3) 0.027(3) -0.004(2) 0.002(2) -0.010(2)
C3 0.027(3) 0.028(3) 0.025(3) -0.002(2) 0.002(2) -0.003(2)
C4 0.024(2) 0.021(3) 0.025(3) 0.002(2) -0.003(2) -0.004(2)
C5 0.030(3) 0.033(3) 0.018(3) -0.007(3) -0.005(2) -0.004(3)
C6 0.037(3) 0.020(3) 0.037(3) 0.001(3) -0.005(2) 0.000(2)
C7 0.033(3) 0.021(3) 0.028(3) 0.004(2) -0.005(2) 0.008(2)
C8 0.040(3) 0.039(3) 0.026(3) 0.000(3) 0.002(2) -0.004(3)
C9 0.053(4) 0.048(4) 0.044(4) 0.003(3) 0.011(3) -0.005(3)
C10 0.077(5) 0.056(4) 0.040(4) -0.005(3) 0.001(3) 0.008(4)
C11 0.071(4) 0.044(4) 0.039(4) 0.000(3) -0.019(3) -0.008(3)
C12 0.040(3) 0.042(3) 0.023(3) 0.007(3) 0.000(2) -0.003(3)
C13 0.033(3) 0.037(3) 0.034(3) 0.003(3) 0.008(2) 0.002(2)
C14 0.043(3) 0.032(3) 0.036(3) 0.008(3) 0.005(2) 0.000(3)
C15 0.048(3) 0.028(3) 0.050(3) -0.007(3) 0.005(3) 0.002(3)
C16 0.050(4) 0.038(3) 0.058(4) -0.004(3) 0.014(3) 0.000(3)
C17 0.059(4) 0.039(4) 0.057(4) 0.000(3) 0.008(3) 0.004(3)
C18 0.065(4) 0.045(4) 0.044(3) -0.007(3) 0.023(3) 0.010(3)
C19 0.067(4) 0.059(4) 0.042(3) 0.004(3) 0.013(3) 0.013(3)
C20 0.081(4) 0.053(4) 0.038(3) 0.015(3) 0.019(3) 0.006(3)
C21 0.069(4) 0.061(4) 0.051(3) 0.003(3) 0.019(3) 0.005(3)
C22 0.081(4) 0.050(4) 0.039(3) -0.001(3) 0.017(3) 0.012(3)
C23 0.079(4) 0.046(4) 0.063(4) 0.007(4) 0.013(3) 0.005(3)
C24 0.084(4) 0.051(4) 0.039(3) -0.001(3) 0.020(3) -0.004(4)
C25 0.081(5) 0.064(5) 0.063(4) 0.011(4) 0.019(3) -0.003(4)
C26 0.088(5) 0.081(5) 0.042(3) -0.005(4) 0.025(3) -0.007(4)
N1 0.036(2) 0.048(3) 0.030(3) -0.003(2) -0.001(2) -0.011(2)
N2 0.037(3) 0.032(3) 0.042(3) 0.015(3) 0.002(2) 0.000(2)
N3 0.077(4) 0.033(3) 0.060(3) -0.004(3) 0.015(3) 0.010(3)
N4 0.028(2) 0.027(2) 0.023(2) 0.002(2) 0.0040(17) 0.006(2)
O1 0.035(2) 0.112(4) 0.033(2) 0.024(2) -0.0080(17) -0.017(2)
O2 0.0254(19) 0.038(2) 0.035(2) 0.0048(19) 0.0002(15) 0.0006(16)
O3 0.0284(19) 0.035(2) 0.0350(19) 0.0006(17) -0.0055(15) 0.0057(18)

loop_
_atom_type_symbol
_atom_type_description
_atom_type_scat_dispersion_real
_atom_type_scat_dispersion_imag
_atom_type_scat_source
C C 0.0033 0.0016 'International Tables Vol C Tables 4.2.6.8 and 6.1.1.4'
H H 0 0 'International Tables Vol C Tables 4.2.6.8 and 6.1.1.4'
N N 0.0061 0.0033 'International Tables Vol C Tables 4.2.6.8 and 6.1.1.4'
O O 0.0106 0.006 'International Tables Vol C Tables 4.2.6.8 and 6.1.1.4'

loop_
_geom_angle_atom_site_label_1
_geom_angle_atom_site_label_2
_geom_angle_atom_site_label_3
_geom_angle
_geom_angle_site_symmetry_1
_geom_angle_site_symmetry_3
_geom_angle_publ_flag
O1 C1 C2 111.1(4) . . ?
O1 C1 H1A 109.4 . . ?
C2 C1 H1A 109.4 . . ?
O1 C1 H1B 109.4 . . ?
C2 C1 H1B 109.4 . . ?
H1A C1 H1B 108 . . ?
N1 C2 C1 107.5(4) . . ?
N1 C2 C3 106.3(3) . . ?
C1 C2 C3 113.8(4) . . ?
N1 C2 H2 109.7 . . ?
C1 C2 H2 109.7 . . ?
C3 C2 H2 109.7 . . ?
O2 C3 C2 108.7(3) . . ?
O2 C3 C4 107.2(3) . . ?
C2 C3 C4 114.8(3) . . ?
O2 C3 H3 108.7 . . ?
C2 C3 H3 108.7 . . ?
C4 C3 H3 108.7 . . ?
N4 C4 C13 112.5(3) . . ?
N4 C4 C3 99.8(3) . . ?
C13 C4 C3 114.4(4) . . ?
N4 C4 H4 109.9 . . ?
C13 C4 H4 109.9 . . ?
C3 C4 H4 109.9 . . ?
O3 C5 N4 128.9(5) . . ?
O3 C5 O2 120.9(4) . . ?
N4 C5 O2 110.1(4) . . ?
N4 C6 C7 114.7(3) . . ?
N4 C6 H6A 108.6 . . ?
C7 C6 H6A 108.6 . . ?
N4 C6 H6B 108.6 . . ?
C7 C6 H6B 108.6 . . ?
H6A C6 H6B 107.6 . . ?
C8 C7 C12 121.2(4) . . ?
C8 C7 C6 118.9(4) . . ?
C12 C7 C6 119.9(4) . . ?
C7 C8 C9 118.6(5) . . ?
C7 C8 H8 120.7 . . ?
C9 C8 H8 120.7 . . ?
C10 C9 C8 120.8(5) . . ?
C10 C9 H9 119.6 . . ?
C8 C9 H9 119.6 . . ?
C9 C10 C11 120.6(5) . . ?
C9 C10 H10 119.7 . . ?
C11 C10 H10 119.7 . . ?
C10 C11 C12 119.1(5) . . ?
C10 C11 H11 120.4 . . ?
C12 C11 H11 120.4 . . ?
C7 C12 C11 119.6(4) . . ?
C7 C12 H12 120.2 . . ?
C11 C12 H12 120.2 . . ?
C4 C13 C14 115.1(3) . . ?
C4 C13 H13A 108.5 . . ?
C14 C13 H13A 108.5 . . ?
C4 C13 H13B 108.5 . . ?
C14 C13 H13B 108.5 . . ?
H13A C13 H13B 107.5 . . ?
C13 C14 C15 113.9(4) . . ?
C13 C14 H14A 108.8 . . ?
C15 C14 H14A 108.8 . . ?
C13 C14 H14B 108.8 . . ?
C15 C14 H14B 108.8 . . ?
H14A C14 H14B 107.7 . . ?
C14 C15 C16 112.7(4) . . ?
C14 C15 H15A 109.1 . . ?
C16 C15 H15A 109.1 . . ?
C14 C15 H15B 109.1 . . ?
C16 C15 H15B 109.1 . . ?
H15A C15 H15B 107.8 . . ?
C17 C16 C15 113.7(4) . . ?
C17 C16 H16A 108.8 . . ?
C15 C16 H16A 108.8 . . ?
C17 C16 H16B 108.8 . . ?
C15 C16 H16B 108.8 . . ?
H16A C16 H16B 107.7 . . ?
C16 C17 C18 113.6(4) . . ?
C16 C17 H17A 108.8 . . ?
C18 C17 H17A 108.8 . . ?
C16 C17 H17B 108.8 . . ?
C18 C17 H17B 108.8 . . ?
H17A C17 H17B 107.7 . . ?
C19 C18 C17 116.4(4) . . ?
C19 C18 H18A 108.2 . . ?
C17 C18 H18A 108.2 . . ?
C19 C18 H18B 108.2 . . ?
C17 C18 H18B 108.2 . . ?
H18A C18 H18B 107.3 . . ?
C18 C19 C20 114.0(5) . . ?
C18 C19 H19A 108.8 . . ?
C20 C19 H19A 108.8 . . ?
C18 C19 H19B 108.8 . . ?
C20 C19 H19B 108.8 . . ?
H19A C19 H19B 107.7 . . ?
C19 C20 C21 116.2(5) . . ?
C19 C20 H20A 108.2 . . ?
C21 C20 H20A 108.2 . . ?
C19 C20 H20B 108.2 . . ?
C21 C20 H20B 108.2 . . ?
H20A C20 H20B 107.4 . . ?
C22 C21 C20 114.0(5) . . ?
C22 C21 H21A 108.8 . . ?
C20 C21 H21A 108.8 . . ?
C22 C21 H21B 108.8 . . ?
C20 C21 H21B 108.8 . . ?
H21A C21 H21B 107.7 . . ?
C21 C22 C23 115.0(5) . . ?
C21 C22 H22A 108.5 . . ?
C23 C22 H22A 108.5 . . ?
C21 C22 H22B 108.5 . . ?
C23 C22 H22B 108.5 . . ?
H22A C22 H22B 107.5 . . ?
C24 C23 C22 115.6(5) . . ?
C24 C23 H23A 108.4 . . ?
C22 C23 H23A 108.4 . . ?
C24 C23 H23B 108.4 . . ?
C22 C23 H23B 108.4 . . ?
H23A C23 H23B 107.4 . . ?
C23 C24 C25 116.2(5) . . ?
C23 C24 H24A 108.2 . . ?
C25 C24 H24A 108.2 . . ?
C23 C24 H24B 108.2 . . ?
C25 C24 H24B 108.2 . . ?
H24A C24 H24B 107.4 . . ?
C24 C25 C26 115.6(5) . . ?
C24 C25 H25A 108.4 . . ?
C26 C25 H25A 108.4 . . ?
C24 C25 H25B 108.4 . . ?
C26 C25 H25B 108.4 . . ?
H25A C25 H25B 107.4 . . ?
C25 C26 H26A 109.5 . . ?
C25 C26 H26B 109.5 . . ?
H26A C26 H26B 109.5 . . ?
C25 C26 H26C 109.5 . . ?
H26A C26 H26C 109.5 . . ?
H26B C26 H26C 109.5 . . ?
N2 N1 C2 114.3(4) . . ?
N3 N2 N1 175.4(5) . . ?
C5 N4 C6 121.9(4) . . ?
C5 N4 C4 113.6(4) . . ?
C6 N4 C4 124.0(3) . . ?
C1 O1 H100 94(4) . . ?
C5 O2 C3 108.7(3) . . ?

loop_
_geom_bond_atom_site_label_1
_geom_bond_atom_site_label_2
_geom_bond_distance
_geom_bond_site_symmetry_2
_geom_bond_publ_flag
C1 O1 1.427(5) . ?
C1 C2 1.517(6) . ?
C1 H1A 0.99 . ?
C1 H1B 0.99 . ?
C2 N1 1.499(6) . ?
C2 C3 1.526(5) . ?
C2 H2 1 . ?
C3 O2 1.449(5) . ?
C3 C4 1.537(5) . ?
C3 H3 1 . ?
C4 N4 1.476(5) . ?
C4 C13 1.523(6) . ?
C4 H4 1 . ?
C5 O3 1.218(5) . ?
C5 N4 1.339(5) . ?
C5 O2 1.374(5) . ?
C6 N4 1.460(5) . ?
C6 C7 1.525(6) . ?
C6 H6A 0.99 . ?
C6 H6B 0.99 . ?
C7 C8 1.372(6) . ?
C7 C12 1.385(6) . ?
C8 C9 1.394(6) . ?
C8 H8 0.95 . ?
C9 C10 1.368(7) . ?
C9 H9 0.95 . ?
C10 C11 1.380(7) . ?
C10 H10 0.95 . ?
C11 C12 1.395(6) . ?
C11 H11 0.95 . ?
C12 H12 0.95 . ?
C13 C14 1.530(6) . ?
C13 H13A 0.99 . ?
C13 H13B 0.99 . ?
C14 C15 1.530(6) . ?
C14 H14A 0.99 . ?
C14 H14B 0.99 . ?
C15 C16 1.530(6) . ?
C15 H15A 0.99 . ?
C15 H15B 0.99 . ?
C16 C17 1.504(6) . ?
C16 H16A 0.99 . ?
C16 H16B 0.99 . ?
C17 C18 1.527(6) . ?
C17 H17A 0.99 . ?
C17 H17B 0.99 . ?
C18 C19 1.514(6) . ?
C18 H18A 0.99 . ?
C18 H18B 0.99 . ?
C19 C20 1.524(7) . ?
C19 H19A 0.99 . ?
C19 H19B 0.99 . ?
C20 C21 1.529(7) . ?
C20 H20A 0.99 . ?
C20 H20B 0.99 . ?
C21 C22 1.503(7) . ?
C21 H21A 0.99 . ?
C21 H21B 0.99 . ?
C22 C23 1.509(6) . ?
C22 H22A 0.99 . ?
C22 H22B 0.99 . ?
C23 C24 1.496(7) . ?
C23 H23A 0.99 . ?
C23 H23B 0.99 . ?
C24 C25 1.498(7) . ?
C24 H24A 0.99 . ?
C24 H24B 0.99 . ?
C25 C26 1.503(7) . ?
C25 H25A 0.99 . ?
C25 H25B 0.99 . ?
C26 H26A 0.98 . ?
C26 H26B 0.98 . ?
C26 H26C 0.98 . ?
N1 N2 1.238(5) . ?
N2 N3 1.137(5) . ?
O1 H100 0.85(4) . ?
